data_4003424
loop_
_publ_author_name
'Ovens, Jeffrey S.'
'Leznoff, Daniel B.'

_publ_section_title
;
 Raman Detected Sensing of Volatile Organic Compounds by Vapochromic
 Cu[AuX2(CN)2]2 (X = Cl, Br) Coordination Polymer Materials
;
_journal_issue 5
_journal_name_full 'Chemistry of Materials'
_journal_page_first 1465
_journal_paper_doi 10.1021/cm502998w
_journal_volume 27
_journal_year 2015
_chemical_formula_sum 'C12 H20 Au2 Cl4 Cu N4 O6'
_chemical_formula_weight 915.59
_space_group_crystal_system monoclinic
_space_group_IT_number 14
_space_group_name_Hall '-P 2ybc'
_space_group_name_H-M_alt 'P 1 21/c 1'
_atom_sites_solution_hydrogens geom
_atom_sites_solution_primary direct
_cell_angle_alpha 90
_cell_angle_beta 118.1530(10)
_cell_angle_gamma 90
_cell_formula_units_Z 8
_cell_length_a 19.8327(4)
_cell_length_b 13.9821(3)
_cell_length_c 19.8634(5)
_cell_measurement_reflns_used 9869
_cell_measurement_temperature 150(2)
_cell_measurement_theta_max 32.88
_cell_measurement_theta_min 2.33
_cell_volume 4856.51(19)
_computing_cell_refinement 'Bruker SAINT'
_computing_data_collection 'Bruker APEX2'
_computing_data_reduction 'Bruker SAINT'
_computing_structure_refinement 'SHELXL-2013 (Sheldrick, 2013)'
_computing_structure_solution
; 
Bruker Intrinsic Phasing (Sheldrick, 2012) 
;
_diffrn_ambient_temperature 150(2)
_diffrn_measured_fraction_theta_full 0.999
_diffrn_measured_fraction_theta_max 1.001
_diffrn_measurement_device_type 'Bruker APEX-II DUO CCD'
_diffrn_measurement_method '\w scans'
_diffrn_radiation_monochromator graphite
_diffrn_radiation_type 'Mo K\a'
_diffrn_radiation_wavelength 0.71073
_diffrn_reflns_av_R_equivalents 0.0397
_diffrn_reflns_av_unetI/netI 0.0429
_diffrn_reflns_Laue_measured_fraction_full 0.999
_diffrn_reflns_Laue_measured_fraction_max 1.001
_diffrn_reflns_limit_h_max 24
_diffrn_reflns_limit_h_min -24
_diffrn_reflns_limit_k_max 17
_diffrn_reflns_limit_k_min -17
_diffrn_reflns_limit_l_max 19
_diffrn_reflns_limit_l_min -24
_diffrn_reflns_number 34750
_diffrn_reflns_point_group_measured_fraction_full 0.999
_diffrn_reflns_point_group_measured_fraction_max 1.001
_diffrn_reflns_theta_full 25.242
_diffrn_reflns_theta_max 26.371
_diffrn_reflns_theta_min 1.163
_exptl_absorpt_coefficient_mu 13.395
_exptl_absorpt_correction_T_max 0.7466
_exptl_absorpt_correction_T_min 0.4872
_exptl_absorpt_correction_type multi-scan
_exptl_crystal_colour block
_exptl_crystal_density_diffrn 2.504
_exptl_crystal_description blue
_exptl_crystal_F_000 3384
_exptl_crystal_size_max 0.227
_exptl_crystal_size_mid 0.219
_exptl_crystal_size_min 0.154
_refine_diff_density_max 1.326
_refine_diff_density_min -1.164
_refine_diff_density_rms 0.171
_refine_ls_extinction_method none
_refine_ls_goodness_of_fit_ref 1.067
_refine_ls_hydrogen_treatment mixed
_refine_ls_matrix_type full
_refine_ls_number_parameters 552
_refine_ls_number_reflns 10062
_refine_ls_number_restraints 12
_refine_ls_restrained_S_all 1.066
_refine_ls_R_factor_all 0.0369
_refine_ls_R_factor_gt 0.0304
_refine_ls_shift/su_max 0.001
_refine_ls_shift/su_mean 0.000
_refine_ls_structure_factor_coef Fsqd
_refine_ls_weighting_details
;
 w=1/[\s^2^(Fo^2^)+(0.0200P)^2^]
 where P=(Fo^2^+2Fc^2^)/3
;
_refine_ls_weighting_scheme calc
_refine_ls_wR_factor_gt 0.0588
_refine_ls_wR_factor_ref 0.0608
_reflns_number_gt 8782
_reflns_number_total 10062
_reflns_threshold_expression 'I > 2\s(I)'
_cod_data_source_file cm502998w_si_002.cif
_cod_data_source_block Cu_diox_Au3Cl
_cod_original_sg_symbol_H-M 'P 21/c'
_cod_database_code 4003424
_shelx_space_group_comment
;
The symmetry employed for this shelxl refinement is uniquely defined
by the following loop, which should always be used as a source of
symmetry information in preference to the above space-group names.
They are only intended as comments.
;
_shelxl_version_number 2013-2

loop_
_space_group_symop_operation_xyz
'x, y, z'
'-x, y+1/2, -z+1/2'
'-x, -y, -z'
'x, -y-1/2, z-1/2'

loop_
_atom_site_label
_atom_site_type_symbol
_atom_site_fract_x
_atom_site_fract_y
_atom_site_fract_z
_atom_site_U_iso_or_equiv
_atom_site_adp_type
_atom_site_occupancy
_atom_site_site_symmetry_order
_atom_site_calc_flag
_atom_site_refinement_flags_posn
_atom_site_refinement_flags_adp
_atom_site_refinement_flags_occupancy
Au1 Au 0.53060(2) 0.10675(2) 0.46251(2) 0.01368(6) Uani 1 1 d . . .
Au2 Au 0.02949(2) 0.11898(2) -0.03276(2) 0.01292(6) Uani 1 1 d . . .
Au3 Au 0.25425(2) 0.50168(2) 0.27184(2) 0.01698(6) Uani 1 1 d . . .
Au4 Au 0.5000 0.5000 0.5000 0.02166(9) Uani 1 2 d S . P
Au5 Au 0.0000 0.5000 0.0000 0.02725(9) Uani 1 2 d S . P
Cu1 Cu 0.26948(4) 0.12343(5) 0.22736(4) 0.01221(16) Uani 1 1 d . . .
Cu2 Cu 0.22478(4) -0.11690(5) 0.28107(4) 0.01147(16) Uani 1 1 d . . .
Cl1 Cl 0.47063(9) 0.13560(12) 0.53411(10) 0.0267(4) Uani 1 1 d . . .
Cl2 Cl 0.58914(8) 0.07519(11) 0.38940(9) 0.0243(4) Uani 1 1 d . . .
Cl3 Cl 0.00574(10) 0.27313(11) -0.01401(11) 0.0315(4) Uani 1 1 d . . .
Cl4 Cl 0.05877(8) -0.03193(11) -0.05416(10) 0.0251(4) Uani 1 1 d . . .
Cl5 Cl 0.17802(9) 0.48570(12) 0.32909(11) 0.0317(4) Uani 1 1 d . . .
Cl6 Cl 0.33158(10) 0.52112(12) 0.21692(11) 0.0349(5) Uani 1 1 d . . .
Cl7 Cl 0.37570(10) 0.46502(15) 0.46364(14) 0.0534(6) Uani 1 1 d . . .
Cl8 Cl 0.11852(10) 0.50990(16) 0.10251(12) 0.0565(6) Uani 1 1 d . . .
O1 O 0.2103(2) 0.0792(3) 0.2797(2) 0.0129(9) Uani 1 1 d D . .
O2 O 0.3254(2) 0.1441(3) 0.1692(2) 0.0194(10) Uani 1 1 d D . .
O3 O 0.2840(2) -0.0776(3) 0.2283(2) 0.0134(9) Uani 1 1 d D . .
O4 O 0.1634(2) -0.1380(3) 0.3321(2) 0.0200(10) Uani 1 1 d D . .
O5 O 0.5374(2) -0.2717(3) 0.2702(3) 0.0283(12) Uani 1 1 d . . .
O6 O 0.4250(2) -0.1504(3) 0.2745(3) 0.0258(11) Uani 1 1 d . . .
O7 O 0.2576(3) 0.2472(3) 0.5462(3) 0.0317(12) Uani 1 1 d . . .
O8 O 0.2406(3) 0.1495(3) 0.4156(3) 0.0289(11) Uani 1 1 d . . .
O9 O 0.0681(2) 0.1517(3) 0.2214(3) 0.0287(12) Uani 1 1 d . . .
O10 O -0.0233(3) 0.2783(4) 0.2550(3) 0.0446(15) Uani 1 1 d . . .
O11 O 0.2525(2) -0.1628(3) 0.0965(3) 0.0270(11) Uani 1 1 d . . .
O12 O 0.2215(3) -0.2698(4) -0.0342(3) 0.0389(14) Uani 1 1 d . . .
N1 N 0.6833(3) 0.1025(3) 0.6165(3) 0.0179(12) Uani 1 1 d . . .
N2 N 0.3681(3) 0.1073(3) 0.3201(3) 0.0155(12) Uani 1 1 d . . .
N3 N 0.1749(3) 0.1172(3) 0.1278(3) 0.0161(12) Uani 1 1 d . . .
N4 N -0.1275(3) 0.1103(3) -0.1822(3) 0.0130(11) Uani 1 1 d . . .
N5 N 0.2588(3) 0.2797(4) 0.2478(3) 0.0240(13) Uani 1 1 d . . .
N6 N 0.2432(3) 0.7251(4) 0.2769(3) 0.0237(13) Uani 1 1 d . . .
N7 N 0.5192(4) 0.3136(5) 0.4275(4) 0.0494(19) Uani 1 1 d . . .
N8 N -0.0746(4) 0.4857(6) 0.1040(5) 0.066(2) Uani 1 1 d . . .
C1 C 0.6304(3) 0.1039(4) 0.5600(4) 0.0166(14) Uani 1 1 d . . .
C2 C 0.4283(3) 0.1069(4) 0.3700(4) 0.0162(14) Uani 1 1 d . . .
C3 C 0.1242(3) 0.1198(4) 0.0685(4) 0.0163(14) Uani 1 1 d . . .
C4 C -0.0691(3) 0.1142(4) -0.1299(4) 0.0139(13) Uani 1 1 d . . .
C5 C 0.2579(3) 0.3601(5) 0.2580(4) 0.0205(15) Uani 1 1 d . . .
C6 C 0.2477(3) 0.6436(4) 0.2774(4) 0.0182(14) Uani 1 1 d . . .
C7 C 0.5103(4) 0.3772(5) 0.4518(4) 0.0281(17) Uani 1 1 d . . .
C8 C -0.0482(5) 0.4896(6) 0.0683(5) 0.042(2) Uani 1 1 d . . .
C10 C 0.5450(4) -0.1698(5) 0.2727(5) 0.036(2) Uani 1 1 d . . .
H10A H 0.5735 -0.1504 0.2453 0.044 Uiso 1 1 calc R U .
H10B H 0.5747 -0.1488 0.3265 0.044 Uiso 1 1 calc R U .
C11 C 0.4683(4) -0.1214(5) 0.2370(4) 0.0322(18) Uani 1 1 d . . .
H11A H 0.4753 -0.0512 0.2410 0.039 Uiso 1 1 calc R U .
H11B H 0.4399 -0.1384 0.1821 0.039 Uiso 1 1 calc R U .
C12 C 0.4181(4) -0.2522(5) 0.2725(5) 0.042(2) Uani 1 1 d . . .
H12A H 0.3877 -0.2734 0.2189 0.050 Uiso 1 1 calc R U .
H12B H 0.3903 -0.2717 0.3006 0.050 Uiso 1 1 calc R U .
C13 C 0.4950(4) -0.3003(5) 0.3073(5) 0.038(2) Uani 1 1 d . . .
H13A H 0.5237 -0.2837 0.3622 0.045 Uiso 1 1 calc R U .
H13B H 0.4879 -0.3706 0.3032 0.045 Uiso 1 1 calc R U .
C14 C 0.2268(4) 0.1517(5) 0.5291(4) 0.0315(18) Uani 1 1 d . . .
H14A H 0.1704 0.1548 0.4992 0.038 Uiso 1 1 calc R U .
H14B H 0.2401 0.1171 0.5773 0.038 Uiso 1 1 calc R U .
C15 C 0.2582(4) 0.0988(5) 0.4844(4) 0.0294(17) Uani 1 1 d . . .
H15A H 0.3143 0.0921 0.5155 0.035 Uiso 1 1 calc R U .
H15B H 0.2356 0.0339 0.4719 0.035 Uiso 1 1 calc R U .
C16 C 0.2695(4) 0.2447(5) 0.4317(4) 0.0281(17) Uani 1 1 d . . .
H16A H 0.2555 0.2789 0.3833 0.034 Uiso 1 1 calc R U .
H16B H 0.3260 0.2430 0.4614 0.034 Uiso 1 1 calc R U .
C17 C 0.2379(4) 0.2965(5) 0.4758(4) 0.0293(17) Uani 1 1 d . . .
H17A H 0.2587 0.3623 0.4869 0.035 Uiso 1 1 calc R U .
H17B H 0.1816 0.3007 0.4452 0.035 Uiso 1 1 calc R U .
C18 C 0.0093(5) 0.1178(5) 0.2379(5) 0.041(2) Uani 1 1 d . . .
H18A H 0.0243 0.0546 0.2632 0.050 Uiso 1 1 calc R U .
H18B H -0.0386 0.1093 0.1895 0.050 Uiso 1 1 calc R U .
C19 C -0.0051(5) 0.1836(6) 0.2874(5) 0.049(2) Uani 1 1 d . . .
H19A H -0.0480 0.1590 0.2947 0.059 Uiso 1 1 calc R U .
H19B H 0.0409 0.1866 0.3381 0.059 Uiso 1 1 calc R U .
C20 C 0.0378(5) 0.3116(5) 0.2425(6) 0.053(3) Uani 1 1 d . . .
H20A H 0.0848 0.3174 0.2921 0.064 Uiso 1 1 calc R U .
H20B H 0.0250 0.3759 0.2189 0.064 Uiso 1 1 calc R U .
C21 C 0.0523(4) 0.2464(6) 0.1925(5) 0.047(2) Uani 1 1 d . . .
H21A H 0.0070 0.2458 0.1413 0.056 Uiso 1 1 calc R U .
H21B H 0.0962 0.2707 0.1868 0.056 Uiso 1 1 calc R U .
C22 C 0.2627(4) -0.1224(5) 0.0356(4) 0.0306(18) Uani 1 1 d . . .
H22A H 0.3046 -0.0748 0.0565 0.037 Uiso 1 1 calc R U .
H22B H 0.2153 -0.0893 -0.0007 0.037 Uiso 1 1 calc R U .
C23 C 0.2815(4) -0.1989(5) -0.0052(5) 0.0348(19) Uani 1 1 d . . .
H23A H 0.2871 -0.1705 -0.0479 0.042 Uiso 1 1 calc R U .
H23B H 0.3306 -0.2294 0.0303 0.042 Uiso 1 1 calc R U .
C24 C 0.2124(4) -0.3109(5) 0.0266(4) 0.0330(19) Uani 1 1 d . . .
H24A H 0.2601 -0.3439 0.0624 0.040 Uiso 1 1 calc R U .
H24B H 0.1707 -0.3587 0.0059 0.040 Uiso 1 1 calc R U .
C25 C 0.1940(4) -0.2349(5) 0.0681(4) 0.0266(16) Uani 1 1 d . . .
H25A H 0.1444 -0.2052 0.0331 0.032 Uiso 1 1 calc R U .
H25B H 0.1894 -0.2638 0.1112 0.032 Uiso 1 1 calc R U .
H11 H 0.234(2) 0.100(4) 0.3317(10) 0.090(12) Uiso 1 1 d D U .
H12 H 0.1589(10) 0.103(4) 0.258(2) 0.090(12) Uiso 1 1 d D U .
H21 H 0.3718(15) 0.178(3) 0.201(2) 0.090(12) Uiso 1 1 d D U .
H22 H 0.300(2) 0.184(2) 0.1248(14) 0.090(12) Uiso 1 1 d D U .
H31 H 0.3369(8) -0.096(4) 0.252(2) 0.090(12) Uiso 1 1 d D U .
H32 H 0.262(2) -0.111(3) 0.1804(13) 0.090(12) Uiso 1 1 d D U .
H41 H 0.124(2) -0.183(2) 0.3016(17) 0.090(12) Uiso 1 1 d D U .
H42 H 0.182(3) -0.160(3) 0.3835(7) 0.090(12) Uiso 1 1 d D U .

loop_
_atom_site_aniso_label
_atom_site_aniso_U_11
_atom_site_aniso_U_22
_atom_site_aniso_U_33
_atom_site_aniso_U_23
_atom_site_aniso_U_13
_atom_site_aniso_U_12
Au1 0.01051(11) 0.01718(12) 0.00778(14) 0.00080(10) -0.00028(9) -0.00059(9)
Au2 0.00950(11) 0.01518(12) 0.00797(14) 0.00096(10) -0.00093(9) -0.00104(9)
Au3 0.02023(12) 0.01120(11) 0.02024(14) 0.00033(11) 0.01013(10) -0.00054(9)
Au4 0.02125(17) 0.01944(18) 0.0235(2) -0.00051(18) 0.00997(15) -0.00036(15)
Au5 0.02870(19) 0.01482(17) 0.0216(2) -0.00050(18) -0.00187(15) 0.00008(16)
Cu1 0.0095(3) 0.0167(4) 0.0061(4) 0.0012(3) 0.0000(3) -0.0021(3)
Cu2 0.0087(3) 0.0164(4) 0.0062(4) 0.0009(3) 0.0009(3) 0.0001(3)
Cl1 0.0241(8) 0.0362(9) 0.0198(10) 0.0010(8) 0.0103(7) 0.0024(7)
Cl2 0.0210(8) 0.0338(9) 0.0178(9) -0.0007(8) 0.0090(7) 0.0023(7)
Cl3 0.0327(9) 0.0152(8) 0.0359(12) -0.0021(8) 0.0072(8) 0.0010(7)
Cl4 0.0236(8) 0.0220(8) 0.0268(10) -0.0034(7) 0.0095(7) 0.0048(6)
Cl5 0.0328(9) 0.0284(9) 0.0439(12) 0.0054(9) 0.0263(8) 0.0018(7)
Cl6 0.0488(10) 0.0217(9) 0.0538(13) -0.0015(9) 0.0405(10) -0.0037(8)
Cl7 0.0302(10) 0.0533(13) 0.0793(17) -0.0224(12) 0.0278(11) -0.0132(9)
Cl8 0.0360(10) 0.0634(15) 0.0387(13) -0.0072(12) -0.0083(9) 0.0022(10)
O1 0.016(2) 0.012(2) 0.010(2) 0.0009(18) 0.0060(18) 0.0017(16)
O2 0.011(2) 0.032(2) 0.014(3) 0.009(2) 0.0044(18) -0.0009(18)
O3 0.011(2) 0.016(2) 0.013(3) -0.0033(19) 0.0052(18) -0.0046(16)
O4 0.014(2) 0.034(3) 0.013(3) 0.005(2) 0.0076(18) 0.0013(19)
O5 0.020(2) 0.032(3) 0.036(3) -0.006(2) 0.017(2) 0.003(2)
O6 0.022(2) 0.022(2) 0.035(3) -0.005(2) 0.016(2) 0.0010(19)
O7 0.049(3) 0.029(3) 0.017(3) -0.006(2) 0.016(2) -0.005(2)
O8 0.046(3) 0.021(3) 0.024(3) -0.003(2) 0.020(2) -0.001(2)
O9 0.029(3) 0.029(3) 0.037(3) 0.006(2) 0.023(2) 0.008(2)
O10 0.035(3) 0.042(3) 0.066(4) 0.002(3) 0.031(3) 0.010(2)
O11 0.036(3) 0.029(3) 0.023(3) -0.012(2) 0.021(2) -0.009(2)
O12 0.040(3) 0.062(4) 0.021(3) -0.022(3) 0.020(3) -0.018(3)
N1 0.018(3) 0.021(3) 0.017(3) 0.000(2) 0.010(3) 0.000(2)
N2 0.016(3) 0.017(3) 0.009(3) 0.003(2) 0.003(2) -0.002(2)
N3 0.014(3) 0.021(3) 0.013(3) 0.003(2) 0.005(2) -0.003(2)
N4 0.013(2) 0.015(3) 0.008(3) -0.002(2) 0.003(2) -0.0021(19)
N5 0.030(3) 0.022(3) 0.017(4) 0.000(3) 0.009(3) -0.005(2)
N6 0.025(3) 0.017(3) 0.030(4) 0.000(3) 0.013(3) -0.001(2)
N7 0.060(5) 0.036(4) 0.064(6) 0.003(4) 0.040(4) -0.002(3)
N8 0.069(6) 0.051(5) 0.069(7) -0.003(5) 0.026(5) -0.026(4)
C1 0.014(3) 0.019(3) 0.012(4) 0.001(3) 0.002(3) -0.002(2)
C2 0.020(3) 0.017(3) 0.012(4) -0.001(3) 0.008(3) -0.006(2)
C3 0.014(3) 0.019(3) 0.016(4) -0.002(3) 0.007(3) -0.004(2)
C4 0.019(3) 0.012(3) 0.014(4) 0.003(3) 0.011(3) 0.000(2)
C5 0.026(4) 0.018(3) 0.018(4) 0.003(3) 0.011(3) -0.001(3)
C6 0.021(3) 0.016(3) 0.021(4) -0.005(3) 0.013(3) -0.004(3)
C7 0.029(4) 0.026(4) 0.035(5) -0.004(4) 0.020(4) -0.002(3)
C8 0.046(5) 0.022(4) 0.046(6) -0.011(4) 0.011(4) -0.007(4)
C10 0.022(4) 0.047(5) 0.044(5) 0.005(4) 0.019(4) -0.003(3)
C11 0.025(4) 0.040(5) 0.037(5) 0.007(4) 0.018(4) 0.002(3)
C12 0.034(4) 0.029(4) 0.079(7) -0.007(4) 0.039(4) -0.002(3)
C13 0.029(4) 0.031(4) 0.057(6) -0.003(4) 0.023(4) 0.002(3)
C14 0.049(5) 0.027(4) 0.027(5) 0.001(3) 0.025(4) -0.005(3)
C15 0.040(4) 0.017(4) 0.031(5) 0.002(3) 0.017(4) 0.001(3)
C16 0.047(4) 0.027(4) 0.021(4) -0.001(3) 0.025(4) -0.001(3)
C17 0.041(4) 0.024(4) 0.030(5) -0.001(3) 0.023(4) 0.005(3)
C18 0.058(5) 0.035(5) 0.055(6) -0.007(4) 0.046(5) -0.006(4)
C19 0.052(5) 0.054(6) 0.058(7) -0.008(5) 0.039(5) -0.002(4)
C20 0.047(5) 0.021(4) 0.094(8) 0.003(5) 0.036(5) 0.002(4)
C21 0.047(5) 0.044(5) 0.065(7) 0.020(5) 0.039(5) 0.010(4)
C22 0.035(4) 0.031(4) 0.031(5) -0.004(4) 0.020(4) -0.008(3)
C23 0.031(4) 0.051(5) 0.032(5) -0.006(4) 0.023(4) -0.013(3)
C24 0.036(4) 0.037(4) 0.030(5) -0.011(4) 0.018(4) -0.008(3)
C25 0.037(4) 0.031(4) 0.020(4) -0.007(3) 0.020(3) -0.006(3)

loop_
_atom_type_symbol
_atom_type_description
_atom_type_scat_dispersion_real
_atom_type_scat_dispersion_imag
_atom_type_scat_source
C C 0.0033 0.0016 'International Tables Vol C Tables 4.2.6.8 and 6.1.1.4'
H H 0.0000 0.0000 'International Tables Vol C Tables 4.2.6.8 and 6.1.1.4'
N N 0.0061 0.0033 'International Tables Vol C Tables 4.2.6.8 and 6.1.1.4'
O O 0.0106 0.0060 'International Tables Vol C Tables 4.2.6.8 and 6.1.1.4'
Cl Cl 0.1484 0.1585 'International Tables Vol C Tables 4.2.6.8 and 6.1.1.4'
Cu Cu 0.3201 1.2651 'International Tables Vol C Tables 4.2.6.8 and 6.1.1.4'
Au Au -2.0133 8.8022 'International Tables Vol C Tables 4.2.6.8 and 6.1.1.4'

loop_
_geom_angle_atom_site_label_1
_geom_angle_atom_site_label_2
_geom_angle_atom_site_label_3
_geom_angle
_geom_angle_site_symmetry_1
_geom_angle_site_symmetry_3
C2 Au1 C1 176.2(2) . .
C2 Au1 Cl1 88.36(19) . .
C1 Au1 Cl1 88.22(19) . .
C2 Au1 Cl2 90.89(19) . .
C1 Au1 Cl2 92.50(19) . .
Cl1 Au1 Cl2 178.82(6) . .
C2 Au1 N7 81.4(2) . .
C1 Au1 N7 100.2(2) . .
Cl1 Au1 N7 88.22(15) . .
Cl2 Au1 N7 92.57(15) . .
C4 Au2 C3 175.8(2) . .
C4 Au2 Cl3 90.33(17) . .
C3 Au2 Cl3 89.93(17) . .
C4 Au2 Cl4 90.48(16) . .
C3 Au2 Cl4 89.52(17) . .
Cl3 Au2 Cl4 176.25(6) . .
C6 Au3 C5 175.8(3) . .
C6 Au3 Cl6 89.09(18) . .
C5 Au3 Cl6 88.61(17) . .
C6 Au3 Cl5 89.65(18) . .
C5 Au3 Cl5 92.71(17) . .
Cl6 Au3 Cl5 178.44(6) . .
C6 Au3 Cl8 88.73(18) . .
C5 Au3 Cl8 87.58(19) . .
Cl6 Au3 Cl8 85.07(7) . .
Cl5 Au3 Cl8 95.82(6) . .
C6 Au3 Cl7 96.67(19) . .
C5 Au3 Cl7 87.33(19) . .
Cl6 Au3 Cl7 105.62(6) . .
Cl5 Au3 Cl7 73.62(6) . .
Cl8 Au3 Cl7 168.03(6) . .
C7 Au4 C7 180.0(4) . 3_666
C7 Au4 Cl7 89.81(19) . 3_666
C7 Au4 Cl7 90.19(19) 3_666 3_666
C7 Au4 Cl7 90.19(19) . .
C7 Au4 Cl7 89.81(19) 3_666 .
Cl7 Au4 Cl7 180.00(10) 3_666 .
C8 Au5 C8 180.0(3) . 3_565
C8 Au5 Cl8 88.9(2) . 3_565
C8 Au5 Cl8 91.1(2) 3_565 3_565
C8 Au5 Cl8 91.1(2) . .
C8 Au5 Cl8 88.9(2) 3_565 .
Cl8 Au5 Cl8 180.0 3_565 .
C8 Au5 Cl3 92.0(2) . .
C8 Au5 Cl3 88.0(2) 3_565 .
Cl8 Au5 Cl3 85.74(7) 3_565 .
Cl8 Au5 Cl3 94.26(7) . .
O2 Cu1 N2 88.84(19) . .
O2 Cu1 N3 87.23(19) . .
N2 Cu1 N3 169.4(2) . .
O2 Cu1 O1 170.08(17) . .
N2 Cu1 O1 92.64(19) . .
N3 Cu1 O1 89.60(18) . .
O2 Cu1 N5 95.21(18) . .
N2 Cu1 N5 94.53(19) . .
N3 Cu1 N5 95.58(19) . .
O1 Cu1 N5 94.45(18) . .
O2 Cu1 O3 93.79(14) . .
N2 Cu1 O3 80.00(16) . .
N3 Cu1 O3 90.48(16) . .
O1 Cu1 O3 76.83(13) . .
N5 Cu1 O3 169.37(16) . .
O4 Cu2 O3 172.60(17) . .
O4 Cu2 N1 88.8(2) . 3_656
O3 Cu2 N1 91.51(19) . 3_656
O4 Cu2 N4 88.16(19) . 3
O3 Cu2 N4 90.32(18) . 3
N1 Cu2 N4 170.52(19) 3_656 3
O4 Cu2 N6 91.28(19) . 1_545
O3 Cu2 N6 96.09(18) . 1_545
N1 Cu2 N6 92.89(19) 3_656 1_545
N4 Cu2 N6 96.16(19) 3 1_545
O4 Cu2 O1 93.92(15) . .
O3 Cu2 O1 78.71(14) . .
N1 Cu2 O1 87.18(16) 3_656 .
N4 Cu2 O1 84.06(15) 3 .
N6 Cu2 O1 174.80(17) 1_545 .
Au2 Cl3 Au5 167.19(8) . .
Au4 Cl7 Au3 113.97(9) . .
Au5 Cl8 Au3 161.83(11) . .
Cu1 O1 Cu2 103.21(15) . .
Cu1 O1 H11 111(3) . .
Cu2 O1 H11 108(3) . .
Cu1 O1 H12 115(4) . .
Cu2 O1 H12 115(3) . .
H11 O1 H12 104.45(15) . .
Cu1 O2 H21 108(3) . .
Cu1 O2 H22 115(3) . .
H21 O2 H22 104.46(15) . .
Cu2 O3 Cu1 101.24(15) . .
Cu2 O3 H31 117(4) . .
Cu1 O3 H31 111(3) . .
Cu2 O3 H32 106(3) . .
Cu1 O3 H32 119(3) . .
H31 O3 H32 104.45(15) . .
Cu2 O4 H41 107(3) . .
Cu2 O4 H42 126(4) . .
H41 O4 H42 104.46(15) . .
C13 O5 C10 110.0(5) . .
C12 O6 C11 109.8(5) . .
C17 O7 C14 108.9(5) . .
C16 O8 C15 111.0(5) . .
C21 O9 C18 110.6(5) . .
C20 O10 C19 108.9(5) . .
C22 O11 C25 110.7(5) . .
C24 O12 C23 110.4(5) . .
C1 N1 Cu2 173.0(5) . 3_656
C2 N2 Cu1 171.3(5) . .
C3 N3 Cu1 173.3(5) . .
C4 N4 Cu2 171.8(5) . 3
C5 N5 Cu1 175.3(5) . .
C6 N6 Cu2 173.5(5) . 1_565
C7 N7 Au1 136.1(7) . .
N1 C1 Au1 175.7(6) . .
N2 C2 Au1 175.9(6) . .
N3 C3 Au2 175.1(6) . .
N4 C4 Au2 175.3(5) . .
N5 C5 Au3 178.0(6) . .
N6 C6 Au3 176.6(6) . .
N7 C7 Au4 176.5(7) . .
N8 C8 Au5 178.5(10) . .
O5 C10 C11 111.4(5) . .
O5 C10 H10A 109.3 . .
C11 C10 H10A 109.3 . .
O5 C10 H10B 109.3 . .
C11 C10 H10B 109.3 . .
H10A C10 H10B 108.0 . .
O6 C11 C10 110.3(6) . .
O6 C11 H11A 109.6 . .
C10 C11 H11A 109.6 . .
O6 C11 H11B 109.6 . .
C10 C11 H11B 109.6 . .
H11A C11 H11B 108.1 . .
O6 C12 C13 111.7(6) . .
O6 C12 H12A 109.3 . .
C13 C12 H12A 109.3 . .
O6 C12 H12B 109.3 . .
C13 C12 H12B 109.3 . .
H12A C12 H12B 107.9 . .
O5 C13 C12 111.0(6) . .
O5 C13 H13A 109.4 . .
C12 C13 H13A 109.4 . .
O5 C13 H13B 109.4 . .
C12 C13 H13B 109.4 . .
H13A C13 H13B 108.0 . .
O7 C14 C15 110.4(6) . .
O7 C14 H14A 109.6 . .
C15 C14 H14A 109.6 . .
O7 C14 H14B 109.6 . .
C15 C14 H14B 109.6 . .
H14A C14 H14B 108.1 . .
O8 C15 C14 109.8(5) . .
O8 C15 H15A 109.7 . .
C14 C15 H15A 109.7 . .
O8 C15 H15B 109.7 . .
C14 C15 H15B 109.7 . .
H15A C15 H15B 108.2 . .
O8 C16 C17 110.5(6) . .
O8 C16 H16A 109.5 . .
C17 C16 H16A 109.5 . .
O8 C16 H16B 109.5 . .
C17 C16 H16B 109.5 . .
H16A C16 H16B 108.1 . .
O7 C17 C16 110.1(5) . .
O7 C17 H17A 109.6 . .
C16 C17 H17A 109.6 . .
O7 C17 H17B 109.6 . .
C16 C17 H17B 109.6 . .
H17A C17 H17B 108.2 . .
O9 C18 C19 112.5(6) . .
O9 C18 H18A 109.1 . .
C19 C18 H18A 109.1 . .
O9 C18 H18B 109.1 . .
C19 C18 H18B 109.1 . .
H18A C18 H18B 107.8 . .
O10 C19 C18 111.3(7) . .
O10 C19 H19A 109.4 . .
C18 C19 H19A 109.4 . .
O10 C19 H19B 109.4 . .
C18 C19 H19B 109.4 . .
H19A C19 H19B 108.0 . .
O10 C20 C21 111.6(6) . .
O10 C20 H20A 109.3 . .
C21 C20 H20A 109.3 . .
O10 C20 H20B 109.3 . .
C21 C20 H20B 109.3 . .
H20A C20 H20B 108.0 . .
O9 C21 C20 112.5(7) . .
O9 C21 H21A 109.1 . .
C20 C21 H21A 109.1 . .
O9 C21 H21B 109.1 . .
C20 C21 H21B 109.1 . .
H21A C21 H21B 107.8 . .
O11 C22 C23 110.3(6) . .
O11 C22 H22A 109.6 . .
C23 C22 H22A 109.6 . .
O11 C22 H22B 109.6 . .
C23 C22 H22B 109.6 . .
H22A C22 H22B 108.1 . .
O12 C23 C22 109.8(5) . .
O12 C23 H23A 109.7 . .
C22 C23 H23A 109.7 . .
O12 C23 H23B 109.7 . .
C22 C23 H23B 109.7 . .
H23A C23 H23B 108.2 . .
O12 C24 C25 110.0(6) . .
O12 C24 H24A 109.7 . .
C25 C24 H24A 109.7 . .
O12 C24 H24B 109.7 . .
C25 C24 H24B 109.7 . .
H24A C24 H24B 108.2 . .
O11 C25 C24 110.8(5) . .
O11 C25 H25A 109.5 . .
C24 C25 H25A 109.5 . .
O11 C25 H25B 109.5 . .
C24 C25 H25B 109.5 . .
H25A C25 H25B 108.1 . .

loop_
_geom_bond_atom_site_label_1
_geom_bond_atom_site_label_2
_geom_bond_distance
_geom_bond_site_symmetry_2
Au1 C2 1.994(6) .
Au1 C1 2.012(6) .
Au1 Cl1 2.2794(17) .
Au1 Cl2 2.2896(16) .
Au1 N7 2.958(6) .
Au2 C4 1.998(6) .
Au2 C3 2.002(6) .
Au2 Cl3 2.2741(16) .
Au2 Cl4 2.2809(15) .
Au3 C6 1.995(6) .
Au3 C5 2.005(7) .
Au3 Cl6 2.2790(17) .
Au3 Cl5 2.2917(16) .
Au3 Cl8 3.1667(19) .
Au3 Cl7 3.453(2) .
Au4 C7 2.022(7) .
Au4 C7 2.022(7) 3_666
Au4 Cl7 2.2711(17) 3_666
Au4 Cl7 2.2712(17) .
Au5 C8 2.000(10) .
Au5 C8 2.000(10) 3_565
Au5 Cl8 2.2746(17) 3_565
Au5 Cl8 2.2746(17) .
Au5 Cl3 3.1911(15) .
Cu1 O2 1.963(4) .
Cu1 N2 1.967(5) .
Cu1 N3 1.984(5) .
Cu1 O1 1.998(4) .
Cu1 N5 2.251(5) .
Cu1 O3 2.824(4) .
Cu2 O4 1.939(4) .
Cu2 O3 1.986(4) .
Cu2 N1 2.001(5) 3_656
Cu2 N4 2.003(5) 3
Cu2 N6 2.247(5) 1_545
Cu2 O1 2.756(4) .
O1 H11 0.9584(11) .
O1 H12 0.9584(10) .
O2 H21 0.9584(10) .
O2 H22 0.9584(10) .
O3 H31 0.9584(11) .
O3 H32 0.9584(10) .
O4 H41 0.9583(10) .
O4 H42 0.9584(10) .
O5 C13 1.413(8) .
O5 C10 1.432(8) .
O6 C12 1.428(8) .
O6 C11 1.437(8) .
O7 C17 1.437(8) .
O7 C14 1.441(8) .
O8 C16 1.425(7) .
O8 C15 1.429(8) .
O9 C21 1.418(8) .
O9 C18 1.434(8) .
O10 C20 1.425(9) .
O10 C19 1.442(9) .
O11 C22 1.434(8) .
O11 C25 1.435(7) .
O12 C24 1.424(9) .
O12 C23 1.443(8) .
N1 C1 1.119(7) .
N1 Cu2 2.001(5) 3_656
N2 C2 1.137(7) .
N3 C3 1.132(7) .
N4 C4 1.135(7) .
N4 Cu2 2.003(5) 3
N5 C5 1.143(8) .
N6 C6 1.143(7) .
N6 Cu2 2.247(5) 1_565
N7 C7 1.066(8) .
N8 C8 1.063(10) .
C10 C11 1.503(9) .
C10 H10A 0.9900 .
C10 H10B 0.9900 .
C11 H11A 0.9900 .
C11 H11B 0.9900 .
C12 C13 1.504(9) .
C12 H12A 0.9900 .
C12 H12B 0.9900 .
C13 H13A 0.9900 .
C13 H13B 0.9900 .
C14 C15 1.497(10) .
C14 H14A 0.9900 .
C14 H14B 0.9900 .
C15 H15A 0.9900 .
C15 H15B 0.9900 .
C16 C17 1.484(9) .
C16 H16A 0.9900 .
C16 H16B 0.9900 .
C17 H17A 0.9900 .
C17 H17B 0.9900 .
C18 C19 1.469(10) .
C18 H18A 0.9900 .
C18 H18B 0.9900 .
C19 H19A 0.9900 .
C19 H19B 0.9900 .
C20 C21 1.472(11) .
C20 H20A 0.9900 .
C20 H20B 0.9900 .
C21 H21A 0.9900 .
C21 H21B 0.9900 .
C22 C23 1.490(10) .
C22 H22A 0.9900 .
C22 H22B 0.9900 .
C23 H23A 0.9900 .
C23 H23B 0.9900 .
C24 C25 1.491(9) .
C24 H24A 0.9900 .
C24 H24B 0.9900 .
C25 H25A 0.9900 .
C25 H25B 0.9900 .

loop_
_geom_hbond_atom_site_label_D
_geom_hbond_atom_site_label_H
_geom_hbond_atom_site_label_A
_geom_hbond_distance_DH
_geom_hbond_distance_HA
_geom_hbond_distance_DA
_geom_hbond_angle_DHA
_geom_hbond_site_symmetry_A
O4 H41 O10 0.9583(10) 1.85(2) 2.748(6) 154(5) 2_545
O2 H21 O5 0.9584(10) 1.76(2) 2.673(6) 158(5) 2_655
O2 H22 O7 0.9584(10) 1.686(6) 2.644(6) 178(5) 4_565
O4 H42 O12 0.9584(10) 1.75(2) 2.675(6) 163(6) 4_556
O1 H11 O8 0.9584(11) 1.748(17) 2.662(6) 158(4) .
O1 H12 O9 0.9584(10) 1.733(6) 2.690(5) 177(5) .
O3 H31 O6 0.9584(11) 1.761(13) 2.697(5) 164(4) .
O3 H32 O11 0.9584(10) 1.749(18) 2.669(6) 160(4) .
